data_1512078
loop_
_publ_author_name
'Xiao, Ze&#x2019;en'
'Huang, Huarong'
'Shao, Changlun'
'Xia, Xuekui'
'Ma, Lin'
'Huang, Xishan'
'Lu, Yongjun'
'Lin, Yongcheng'
'Long, Yuhua'
'She, Zhigang'

_publ_section_title
;
 Asperterpenols A and B, New Sesterterpenoids Isolated from a Mangrove
 Endophytic FungusAspergillussp. 085242
;
_journal_issue 10
_journal_name_full 'Organic Letters'
_journal_page_first 2522
_journal_paper_doi 10.1021/ol401005j
_journal_volume 15
_journal_year 2013
_chemical_absolute_configuration ad
_chemical_formula_moiety
;
(C25H42O) (H2O)0.75
;
_chemical_formula_sum 'C25 H43.5 O1.75'
_chemical_formula_weight 372.10
_chemical_name_systematic
; 
 ? 
;
_space_group_IT_number 5
_symmetry_cell_setting monoclinic
_symmetry_space_group_name_Hall 'C 2y'
_symmetry_space_group_name_H-M 'C 1 2 1'
_atom_sites_solution_hydrogens geom
_atom_sites_solution_primary direct
_atom_sites_solution_secondary difmap
_audit_creation_method SHELXL-97
_cell_angle_alpha 90.00
_cell_angle_beta 96.3130(10)
_cell_angle_gamma 90.00
_cell_formula_units_Z 16
_cell_length_a 29.5357(3)
_cell_length_b 15.7962(2)
_cell_length_c 20.0056(2)
_cell_measurement_reflns_used 19105
_cell_measurement_temperature 150(2)
_cell_measurement_theta_max 66.8012
_cell_measurement_theta_min 3.0081
_cell_volume 9277.05(18)
_computing_cell_refinement
;
CrysAlisPro, Agilent Technologies,
Version 1.171.36.20 (release 27-06-2012 CrysAlis171 .NET)
(compiled Jul 11 2012,15:38:31)
;
_computing_data_collection
;
CrysAlisPro, Agilent Technologies,
Version 1.171.36.20 (release 27-06-2012 CrysAlis171 .NET)
(compiled Jul 11 2012,15:38:31)
;
_computing_data_reduction
;
CrysAlisPro, Agilent Technologies,
Version 1.171.36.20 (release 27-06-2012 CrysAlis171 .NET)
(compiled Jul 11 2012,15:38:31)
;
_computing_molecular_graphics 'Bruker SHELXTL'
_computing_publication_material 'Bruker SHELXTL'
_computing_structure_refinement 'SHELXL-97 (Sheldrick, 1997)'
_computing_structure_solution 'SHELXS-97 (Sheldrick, 1990)'
_diffrn_ambient_temperature 150(2)
_diffrn_detector_area_resol_mean 10.5058
_diffrn_measured_fraction_theta_full 0.989
_diffrn_measured_fraction_theta_max 0.989
_diffrn_measurement_device_type 'Xcalibur, Atlas, Gemini ultra'
_diffrn_measurement_method 'omega scans'
_diffrn_radiation_monochromator mirror
_diffrn_radiation_source 'Enhance Ultra (Cu) X-ray Source'
_diffrn_radiation_type CuK\a
_diffrn_radiation_wavelength 1.54178
_diffrn_reflns_av_R_equivalents 0.0283
_diffrn_reflns_av_sigmaI/netI 0.0368
_diffrn_reflns_limit_h_max 35
_diffrn_reflns_limit_h_min -34
_diffrn_reflns_limit_k_max 18
_diffrn_reflns_limit_k_min -18
_diffrn_reflns_limit_l_max 23
_diffrn_reflns_limit_l_min -22
_diffrn_reflns_number 34830
_diffrn_reflns_theta_full 66.91
_diffrn_reflns_theta_max 66.91
_diffrn_reflns_theta_min 3.01
_exptl_absorpt_coefficient_mu 0.466
_exptl_absorpt_correction_T_max 0.9051
_exptl_absorpt_correction_T_min 0.8604
_exptl_absorpt_correction_type multi-scan
_exptl_absorpt_process_details
;
CrysAlisPro, Agilent Technologies,
Version 1.171.36.20 (release 27-06-2012 CrysAlis171 .NET)
(compiled Jul 11 2012,15:38:31)
Empirical absorption correction using spherical harmonics,
 implemented in SCALE3 ABSPACK scaling algorithm.
;
_exptl_crystal_colour colorless
_exptl_crystal_density_diffrn 1.066
_exptl_crystal_density_method 'not measured'
_exptl_crystal_description block
_exptl_crystal_F_000 3320
_exptl_crystal_size_max 0.41
_exptl_crystal_size_mid 0.39
_exptl_crystal_size_min 0.13
_platon_squeeze_details
;
;
_refine_diff_density_max 0.498
_refine_diff_density_min -0.513
_refine_diff_density_rms 0.041
_refine_ls_abs_structure_details 'Flack H D (1983), Acta Cryst. A39, 876-881'
_refine_ls_abs_structure_Flack 0.01(2)
_refine_ls_extinction_method none
_refine_ls_goodness_of_fit_ref 1.033
_refine_ls_hydrogen_treatment constr
_refine_ls_matrix_type full
_refine_ls_number_parameters 965
_refine_ls_number_reflns 16125
_refine_ls_number_restraints 0
_refine_ls_restrained_S_all 1.096
_refine_ls_R_factor_all 0.0524
_refine_ls_R_factor_gt 0.0489
_refine_ls_shift/su_max 0.000
_refine_ls_shift/su_mean 0.000
_refine_ls_structure_factor_coef Fsqd
_refine_ls_weighting_details 'calc w=1/[\s^2^(Fo^2^)+(0.0663P)^2^+6.5923P] where P=(Fo^2^+2Fc^2^)/3'
_refine_ls_weighting_scheme calc
_refine_ls_wR_factor_gt 0.1309
_refine_ls_wR_factor_ref 0.1340
_reflns_number_gt 15078
_reflns_number_total 16125
_reflns_threshold_expression >2sigma(I)
_cod_data_source_file ol401005j_si_001.cif
_cod_data_source_block 2
_cod_depositor_comments
;
The following automatic conversions were performed:

'_symmetry_cell_setting' value 'Monoclinic' changed to 'monoclinic'
according to /home/saulius/struct/CIF-dictionaries/cif_core.dic
dictionary named 'cif_core.dic' version 2.3.1 from 2005-06-27.

Automatic conversion script
Id: cif_fix_values 1891 2012-01-12 08:04:46Z andrius 
;
_cod_original_sg_symbol_H-M C2
_cod_original_formula_sum 'C25 H43.50 O1.75'
_cod_database_code 1512078

loop_
_symmetry_equiv_pos_as_xyz
'x, y, z'
'-x, y, -z'
'x+1/2, y+1/2, z'
'-x+1/2, y+1/2, -z'

loop_
_atom_site_label
_atom_site_type_symbol
_atom_site_fract_x
_atom_site_fract_y
_atom_site_fract_z
_atom_site_U_iso_or_equiv
_atom_site_adp_type
_atom_site_occupancy
_atom_site_symmetry_multiplicity
_atom_site_calc_flag
_atom_site_refinement_flags
C86 C 0.65170(8) 0.44843(15) 0.88127(12) 0.0354(5) Uani 1 1 d .
O1 O 0.79670(5) 0.45413(11) 0.83550(8) 0.0357(4) Uani 1 1 d .
H1A H 0.8013 0.4564 0.7949 0.054 Uiso 1 1 calc R
C1 C 0.83548(6) 0.42196(14) 0.87375(11) 0.0307(5) Uani 1 1 d D
H1 H 0.8594 0.4146 0.8425 0.037 Uiso 1 1 calc R
C2 C 0.82633(7) 0.33421(14) 0.90206(10) 0.0282(4) Uani 1 1 d .
H2 H 0.8107 0.3440 0.9433 0.034 Uiso 1 1 calc R
C3 C 0.79406(7) 0.27714(14) 0.85498(11) 0.0310(5) Uani 1 1 d .
H3 H 0.7631 0.3032 0.8465 0.037 Uiso 1 1 calc R
C4 C 0.79262(8) 0.19792(16) 0.89835(13) 0.0385(5) Uani 1 1 d .
H4A H 0.7819 0.1484 0.8706 0.046 Uiso 1 1 calc R
H4B H 0.7721 0.2062 0.9338 0.046 Uiso 1 1 calc R
C5 C 0.84193(10) 0.18556(16) 0.92929(13) 0.0430(6) Uani 1 1 d .
H5A H 0.8431 0.1692 0.9772 0.052 Uiso 1 1 calc R
H5B H 0.8571 0.1411 0.9050 0.052 Uiso 1 1 calc R
C6 C 0.86487(8) 0.27146(15) 0.92207(11) 0.0342(5) Uani 1 1 d .
C7 C 0.90981(9) 0.27991(17) 0.92330(13) 0.0417(6) Uani 1 1 d .
C8 C 0.93654(7) 0.35852(18) 0.90934(14) 0.0459(6) Uani 1 1 d D
H8A H 0.9239 0.3827 0.8656 0.055 Uiso 1 1 calc R
H8B H 0.9686 0.3425 0.9058 0.055 Uiso 1 1 calc R
C9 C 0.93543(8) 0.42671(18) 0.96429(13) 0.0416(6) Uani 1 1 d .
H9A H 0.9513 0.4772 0.9491 0.050 Uiso 1 1 calc R
H9B H 0.9540 0.4054 1.0050 0.050 Uiso 1 1 calc R
C10 C 0.88964(7) 0.45711(15) 0.98620(11) 0.0314(5) Uani 1 1 d .
H10 H 0.8755 0.4077 1.0072 0.038 Uiso 1 1 calc R
C11 C 0.85411(8) 0.49022(14) 0.92779(11) 0.0326(5) Uani 1 1 d .
C12 C 0.81149(8) 0.52214(15) 0.95862(12) 0.0357(5) Uani 1 1 d .
H12A H 0.7904 0.5481 0.9225 0.043 Uiso 1 1 calc R
H12B H 0.7958 0.4728 0.9761 0.043 Uiso 1 1 calc R
C13 C 0.82120(9) 0.58632(15) 1.01520(13) 0.0406(6) Uani 1 1 d .
H13A H 0.7923 0.6005 1.0334 0.049 Uiso 1 1 calc R
H13B H 0.8331 0.6389 0.9966 0.049 Uiso 1 1 calc R
C14 C 0.85558(9) 0.55427(15) 1.07274(12) 0.0363(5) Uani 1 1 d .
C15 C 0.89882(8) 0.52621(15) 1.04167(11) 0.0340(5) Uani 1 1 d .
H15 H 0.9093 0.5773 1.0182 0.041 Uiso 1 1 calc R
C16 C 0.93747(9) 0.50534(17) 1.09734(12) 0.0416(6) Uani 1 1 d .
H16A H 0.9650 0.4898 1.0761 0.050 Uiso 1 1 calc R
H16B H 0.9285 0.4555 1.1228 0.050 Uiso 1 1 calc R
C17 C 0.94940(10) 0.57864(19) 1.14696(13) 0.0489(7) Uani 1 1 d .
C18 C 0.90649(10) 0.60805(19) 1.17590(13) 0.0495(7) Uani 1 1 d .
H18A H 0.9137 0.6591 1.2038 0.059 Uiso 1 1 calc R
H18B H 0.8964 0.5632 1.2055 0.059 Uiso 1 1 calc R
C19 C 0.86765(10) 0.62865(17) 1.12164(13) 0.0462(6) Uani 1 1 d .
H19A H 0.8763 0.6783 1.0957 0.055 Uiso 1 1 calc R
H19B H 0.8403 0.6442 1.1435 0.055 Uiso 1 1 calc R
C20 C 0.81329(9) 0.25896(16) 0.78873(11) 0.0384(5) Uani 1 1 d .
H20A H 0.8452 0.2412 0.7979 0.058 Uiso 1 1 calc R
H20B H 0.8115 0.3103 0.7610 0.058 Uiso 1 1 calc R
H20C H 0.7956 0.2137 0.7647 0.058 Uiso 1 1 calc R
C21 C 0.94092(11) 0.2043(2) 0.93935(19) 0.0670(9) Uani 1 1 d .
H21A H 0.9246 0.1607 0.9620 0.100 Uiso 1 1 calc R
H21B H 0.9679 0.2222 0.9689 0.100 Uiso 1 1 calc R
H21C H 0.9503 0.1812 0.8975 0.100 Uiso 1 1 calc R
C22 C 0.87460(10) 0.56256(17) 0.88913(13) 0.0478(7) Uani 1 1 d .
H22A H 0.8514 0.5847 0.8548 0.072 Uiso 1 1 calc R
H22B H 0.9005 0.5410 0.8674 0.072 Uiso 1 1 calc R
H22C H 0.8850 0.6079 0.9205 0.072 Uiso 1 1 calc R
C23 C 0.83397(9) 0.48314(16) 1.11073(13) 0.0409(6) Uani 1 1 d .
H23A H 0.8074 0.5052 1.1303 0.061 Uiso 1 1 calc R
H23B H 0.8563 0.4617 1.1467 0.061 Uiso 1 1 calc R
H23C H 0.8245 0.4371 1.0795 0.061 Uiso 1 1 calc R
C24 C 0.97131(12) 0.6522(2) 1.11130(16) 0.0664(10) Uani 1 1 d .
H24A H 0.9979 0.6313 1.0910 0.100 Uiso 1 1 calc R
H24B H 0.9809 0.6966 1.1441 0.100 Uiso 1 1 calc R
H24C H 0.9491 0.6756 1.0761 0.100 Uiso 1 1 calc R
C25 C 0.98470(11) 0.5475(3) 1.20348(15) 0.0647(9) Uani 1 1 d .
H25A H 0.9725 0.4983 1.2255 0.097 Uiso 1 1 calc R
H25B H 0.9914 0.5928 1.2365 0.097 Uiso 1 1 calc R
H25C H 1.0127 0.5313 1.1846 0.097 Uiso 1 1 calc R
C26 C 0.83923(6) 0.49207(14) 0.66001(11) 0.0300(5) Uani 1 1 d D
H26 H 0.8665 0.5069 0.6920 0.036 Uiso 1 1 calc R
C27 C 0.82410(7) 0.57556(14) 0.62456(11) 0.0286(5) Uani 1 1 d .
H27 H 0.8073 0.5596 0.5802 0.034 Uiso 1 1 calc R
C28 C 0.79093(8) 0.62985(15) 0.66144(11) 0.0335(5) Uani 1 1 d .
H28 H 0.7614 0.5996 0.6635 0.040 Uiso 1 1 calc R
C29 C 0.78468(9) 0.70594(16) 0.61385(12) 0.0416(6) Uani 1 1 d .
H29A H 0.7637 0.6920 0.5733 0.050 Uiso 1 1 calc R
H29B H 0.7725 0.7553 0.6366 0.050 Uiso 1 1 calc R
C30 C 0.83219(10) 0.72386(15) 0.59564(13) 0.0437(6) Uani 1 1 d .
H30A H 0.8463 0.7708 0.6233 0.052 Uiso 1 1 calc R
H30B H 0.8312 0.7396 0.5476 0.052 Uiso 1 1 calc R
C31 C 0.85915(8) 0.64198(14) 0.60973(11) 0.0323(5) Uani 1 1 d .
C32 C 0.90451(8) 0.63843(15) 0.61483(12) 0.0358(5) Uani 1 1 d .
C33 C 0.93530(7) 0.56276(16) 0.63219(12) 0.0371(5) Uani 1 1 d D
H33A H 0.9281 0.5381 0.6753 0.045 Uiso 1 1 calc R
H33B H 0.9674 0.5820 0.6383 0.045 Uiso 1 1 calc R
C34 C 0.92986(7) 0.49399(16) 0.57734(12) 0.0345(5) Uani 1 1 d .
H34A H 0.9427 0.5169 0.5374 0.041 Uiso 1 1 calc R
H34B H 0.9493 0.4456 0.5937 0.041 Uiso 1 1 calc R
C35 C 0.88234(7) 0.45853(13) 0.55329(10) 0.0261(4) Uani 1 1 d .
H35 H 0.8638 0.5067 0.5325 0.031 Uiso 1 1 calc R
C36 C 0.85631(8) 0.42262(14) 0.61111(11) 0.0315(5) Uani 1 1 d .
C37 C 0.81182(8) 0.37858(15) 0.58051(13) 0.0377(5) Uani 1 1 d .
H37A H 0.7985 0.3479 0.6168 0.045 Uiso 1 1 calc R
H37B H 0.7898 0.4227 0.5634 0.045 Uiso 1 1 calc R
C38 C 0.81753(9) 0.31653(15) 0.52370(13) 0.0415(6) Uani 1 1 d .
H38A H 0.8362 0.2680 0.5420 0.050 Uiso 1 1 calc R
H38B H 0.7872 0.2945 0.5058 0.050 Uiso 1 1 calc R
C39 C 0.84004(8) 0.35621(14) 0.46638(12) 0.0325(5) Uani 1 1 d .
C40 C 0.88667(7) 0.39248(13) 0.49663(11) 0.0288(5) Uani 1 1 d .
H40 H 0.9043 0.3438 0.5182 0.035 Uiso 1 1 calc R
C41 C 0.91372(8) 0.42482(15) 0.44052(11) 0.0334(5) Uani 1 1 d .
H41A H 0.9439 0.4444 0.4611 0.040 Uiso 1 1 calc R
H41B H 0.8976 0.4744 0.4190 0.040 Uiso 1 1 calc R
C42 C 0.92086(8) 0.35923(17) 0.38557(12) 0.0388(5) Uani 1 1 d .
C43 C 0.87529(9) 0.31741(17) 0.35928(13) 0.0444(6) Uani 1 1 d .
H43A H 0.8564 0.3588 0.3314 0.053 Uiso 1 1 calc R
H43B H 0.8813 0.2689 0.3302 0.053 Uiso 1 1 calc R
C44 C 0.84883(9) 0.28640(16) 0.41533(14) 0.0425(6) Uani 1 1 d .
H44A H 0.8660 0.2397 0.4395 0.051 Uiso 1 1 calc R
H44B H 0.8192 0.2634 0.3953 0.051 Uiso 1 1 calc R
C45 C 0.81169(9) 0.65590(17) 0.73154(11) 0.0406(6) Uani 1 1 d .
H45A H 0.8424 0.6786 0.7291 0.061 Uiso 1 1 calc R
H45B H 0.8135 0.6065 0.7613 0.061 Uiso 1 1 calc R
H45C H 0.7926 0.6994 0.7493 0.061 Uiso 1 1 calc R
C46 C 0.93152(11) 0.71659(19) 0.60088(17) 0.0582(8) Uani 1 1 d .
H46A H 0.9112 0.7586 0.5774 0.087 Uiso 1 1 calc R
H46B H 0.9554 0.7014 0.5727 0.087 Uiso 1 1 calc R
H46C H 0.9455 0.7404 0.6435 0.087 Uiso 1 1 calc R
C47 C 0.88580(10) 0.35836(17) 0.65440(14) 0.0448(6) Uani 1 1 d .
H47A H 0.8686 0.3364 0.6898 0.067 Uiso 1 1 calc R
H47B H 0.9135 0.3863 0.6749 0.067 Uiso 1 1 calc R
H47C H 0.8940 0.3115 0.6260 0.067 Uiso 1 1 calc R
C48 C 0.80874(8) 0.42411(17) 0.43120(13) 0.0400(5) Uani 1 1 d .
H48A H 0.7795 0.3984 0.4141 0.060 Uiso 1 1 calc R
H48B H 0.8231 0.4483 0.3937 0.060 Uiso 1 1 calc R
H48C H 0.8036 0.4689 0.4634 0.060 Uiso 1 1 calc R
C49 C 0.95523(10) 0.2918(2) 0.41349(16) 0.0569(8) Uani 1 1 d .
H49A H 0.9594 0.2503 0.3783 0.085 Uiso 1 1 calc R
H49B H 0.9438 0.2633 0.4517 0.085 Uiso 1 1 calc R
H49C H 0.9845 0.3189 0.4283 0.085 Uiso 1 1 calc R
C50 C 0.94023(10) 0.4044(2) 0.32789(14) 0.0527(7) Uani 1 1 d .
H50A H 0.9688 0.4324 0.3447 0.079 Uiso 1 1 calc R
H50B H 0.9184 0.4468 0.3086 0.079 Uiso 1 1 calc R
H50C H 0.9460 0.3631 0.2932 0.079 Uiso 1 1 calc R
C51 C 0.67185(6) 0.39226(14) 0.63922(11) 0.0319(5) Uani 1 1 d D
H51 H 0.6495 0.3857 0.6729 0.038 Uiso 1 1 calc R
C52 C 0.67849(7) 0.30420(14) 0.60893(11) 0.0293(5) Uani 1 1 d .
H52 H 0.6915 0.3136 0.5654 0.035 Uiso 1 1 calc R
C53 C 0.71253(8) 0.24595(15) 0.65224(11) 0.0329(5) Uani 1 1 d .
H53 H 0.7439 0.2706 0.6564 0.039 Uiso 1 1 calc R
C54 C 0.71018(9) 0.16571(16) 0.60860(13) 0.0402(6) Uani 1 1 d .
H54A H 0.7217 0.1159 0.6353 0.048 Uiso 1 1 calc R
H54B H 0.7282 0.1726 0.5701 0.048 Uiso 1 1 calc R
C55 C 0.65923(9) 0.15612(15) 0.58440(13) 0.0411(6) Uani 1 1 d .
H55A H 0.6548 0.1391 0.5365 0.049 Uiso 1 1 calc R
H55B H 0.6452 0.1129 0.6114 0.049 Uiso 1 1 calc R
C56 C 0.63813(8) 0.24313(14) 0.59384(11) 0.0331(5) Uani 1 1 d .
C57 C 0.59372(8) 0.25471(16) 0.59638(12) 0.0384(5) Uani 1 1 d .
C58 C 0.56917(7) 0.33551(17) 0.61136(13) 0.0418(6) Uani 1 1 d D
H58A H 0.5838 0.3601 0.6538 0.050 Uiso 1 1 calc R
H58B H 0.5372 0.3219 0.6178 0.050 Uiso 1 1 calc R
C59 C 0.56955(8) 0.40171(16) 0.55461(12) 0.0368(5) Uani 1 1 d .
H59A H 0.5500 0.3795 0.5151 0.044 Uiso 1 1 calc R
H59B H 0.5545 0.4533 0.5695 0.044 Uiso 1 1 calc R
C60 C 0.61499(7) 0.42936(14) 0.53015(11) 0.0309(5) Uani 1 1 d .
H60 H 0.6279 0.3787 0.5090 0.037 Uiso 1 1 calc R
C61 C 0.65210(8) 0.46154(14) 0.58686(12) 0.0333(5) Uani 1 1 d .
C62 C 0.69364(8) 0.49361(15) 0.55337(13) 0.0383(5) Uani 1 1 d .
H62A H 0.7154 0.5202 0.5884 0.046 Uiso 1 1 calc R
H62B H 0.7091 0.4442 0.5355 0.046 Uiso 1 1 calc R
C63 C 0.68274(9) 0.55720(15) 0.49637(14) 0.0423(6) Uani 1 1 d .
H63A H 0.6710 0.6099 0.5150 0.051 Uiso 1 1 calc R
H63B H 0.7112 0.5714 0.4769 0.051 Uiso 1 1 calc R
C64 C 0.64793(9) 0.52451(14) 0.44079(13) 0.0375(5) Uani 1 1 d .
C65 C 0.60493(8) 0.49741(14) 0.47361(12) 0.0341(5) Uani 1 1 d .
H65 H 0.5947 0.5491 0.4966 0.041 Uiso 1 1 calc R
C66 C 0.56571(8) 0.47435(16) 0.42005(13) 0.0396(6) Uani 1 1 d .
H66A H 0.5384 0.4611 0.4427 0.048 Uiso 1 1 calc R
H66B H 0.5741 0.4226 0.3963 0.048 Uiso 1 1 calc R
C67 C 0.55345(10) 0.54511(19) 0.36749(14) 0.0505(7) Uani 1 1 d .
C68 C 0.59606(10) 0.57421(19) 0.33717(15) 0.0523(7) Uani 1 1 d .
H68A H 0.5884 0.6243 0.3084 0.063 Uiso 1 1 calc R
H68B H 0.6061 0.5286 0.3082 0.063 Uiso 1 1 calc R
C69 C 0.63529(11) 0.59688(17) 0.39080(15) 0.0501(7) Uani 1 1 d .
H69A H 0.6266 0.6472 0.4159 0.060 Uiso 1 1 calc R
H69B H 0.6624 0.6120 0.3683 0.060 Uiso 1 1 calc R
C70 C 0.69760(9) 0.22859(19) 0.72167(12) 0.0446(6) Uani 1 1 d .
H70A H 0.6656 0.2112 0.7169 0.067 Uiso 1 1 calc R
H70B H 0.7012 0.2801 0.7490 0.067 Uiso 1 1 calc R
H70C H 0.7164 0.1833 0.7437 0.067 Uiso 1 1 calc R
C71 C 0.56080(10) 0.1813(2) 0.58296(17) 0.0579(8) Uani 1 1 d .
H71A H 0.5763 0.1341 0.5633 0.087 Uiso 1 1 calc R
H71B H 0.5348 0.1993 0.5516 0.087 Uiso 1 1 calc R
H71C H 0.5501 0.1630 0.6253 0.087 Uiso 1 1 calc R
C72 C 0.63343(10) 0.53378(17) 0.62786(14) 0.0469(6) Uani 1 1 d .
H72A H 0.6579 0.5555 0.6605 0.070 Uiso 1 1 calc R
H72B H 0.6086 0.5122 0.6517 0.070 Uiso 1 1 calc R
H72C H 0.6220 0.5795 0.5974 0.070 Uiso 1 1 calc R
C73 C 0.66863(9) 0.45147(16) 0.40336(13) 0.0409(6) Uani 1 1 d .
H73A H 0.6946 0.4725 0.3816 0.061 Uiso 1 1 calc R
H73B H 0.6456 0.4286 0.3692 0.061 Uiso 1 1 calc R
H73C H 0.6789 0.4068 0.4354 0.061 Uiso 1 1 calc R
C74 C 0.53147(13) 0.6204(2) 0.40129(19) 0.0756(11) Uani 1 1 d .
H74A H 0.5533 0.6437 0.4371 0.113 Uiso 1 1 calc R
H74B H 0.5042 0.6010 0.4205 0.113 Uiso 1 1 calc R
H74C H 0.5230 0.6644 0.3677 0.113 Uiso 1 1 calc R
C75 C 0.51869(11) 0.5098(3) 0.31277(16) 0.0678(9) Uani 1 1 d .
H75A H 0.4910 0.4935 0.3325 0.102 Uiso 1 1 calc R
H75B H 0.5315 0.4601 0.2923 0.102 Uiso 1 1 calc R
H75C H 0.5112 0.5532 0.2783 0.102 Uiso 1 1 calc R
C76 C 0.66782(7) 0.51987(15) 0.83351(11) 0.0330(5) Uani 1 1 d D
H76 H 0.6412 0.5307 0.7992 0.040 Uiso 1 1 calc R
C77 C 0.67808(7) 0.60540(15) 0.86958(11) 0.0301(5) Uani 1 1 d .
H77 H 0.6922 0.5919 0.9161 0.036 Uiso 1 1 calc R
C78 C 0.71232(8) 0.66330(16) 0.83736(11) 0.0370(5) Uani 1 1 d .
H78 H 0.7434 0.6372 0.8417 0.044 Uiso 1 1 calc R
C79 C 0.71156(11) 0.74085(18) 0.88249(14) 0.0530(7) Uani 1 1 d .
H79A H 0.7240 0.7910 0.8611 0.064 Uiso 1 1 calc R
H79B H 0.7295 0.7308 0.9265 0.064 Uiso 1 1 calc R
C80 C 0.66120(12) 0.75315(18) 0.89079(15) 0.0543(7) Uani 1 1 d .
H80A H 0.6574 0.7723 0.9370 0.065 Uiso 1 1 calc R
H80B H 0.6474 0.7958 0.8585 0.065 Uiso 1 1 calc R
C81 C 0.63907(9) 0.66692(15) 0.87699(12) 0.0376(5) Uani 1 1 d .
C82 C 0.59411(9) 0.65612(18) 0.86732(13) 0.0457(6) Uani 1 1 d .
C83 C 0.56715(7) 0.5753(2) 0.85106(14) 0.0509(7) Uani 1 1 d D
H83A H 0.5767 0.5502 0.8095 0.061 Uiso 1 1 calc R
H83B H 0.5344 0.5896 0.8423 0.061 Uiso 1 1 calc R
C84 C 0.57359(8) 0.50934(18) 0.90779(13) 0.0428(6) Uani 1 1 d .
H84A H 0.5568 0.4578 0.8915 0.051 Uiso 1 1 calc R
H84B H 0.5584 0.5315 0.9459 0.051 Uiso 1 1 calc R
C85 C 0.62188(8) 0.48151(14) 0.93619(11) 0.0320(5) Uani 1 1 d .
H85 H 0.6376 0.5326 0.9571 0.038 Uiso 1 1 calc R
C87 C 0.69648(9) 0.41049(17) 0.91572(13) 0.0418(6) Uani 1 1 d .
H87A H 0.7123 0.3812 0.8812 0.050 Uiso 1 1 calc R
H87B H 0.7164 0.4575 0.9338 0.050 Uiso 1 1 calc R
C88 C 0.69118(10) 0.34861(17) 0.97248(14) 0.0474(6) Uani 1 1 d .
H88A H 0.7217 0.3303 0.9925 0.057 Uiso 1 1 calc R
H88B H 0.6746 0.2979 0.9539 0.057 Uiso 1 1 calc R
C89 C 0.66559(8) 0.38668(15) 1.02728(12) 0.0367(5) Uani 1 1 d .
C90 C 0.61859(8) 0.41582(15) 0.99368(12) 0.0340(5) Uani 1 1 d .
H90 H 0.6035 0.3645 0.9721 0.041 Uiso 1 1 calc R
C91 C 0.58883(8) 0.44503(18) 1.04716(13) 0.0433(6) Uani 1 1 d .
H91A H 0.5583 0.4599 1.0246 0.052 Uiso 1 1 calc R
H91B H 0.6023 0.4972 1.0684 0.052 Uiso 1 1 calc R
C92 C 0.58281(9) 0.3802(2) 1.10286(14) 0.0499(7) Uani 1 1 d .
C93 C 0.62908(10) 0.34652(18) 1.13302(14) 0.0487(6) Uani 1 1 d .
H93A H 0.6453 0.3916 1.1605 0.058 Uiso 1 1 calc R
H93B H 0.6243 0.2984 1.1632 0.058 Uiso 1 1 calc R
C94 C 0.65844(11) 0.31752(17) 1.07973(14) 0.0491(7) Uani 1 1 d .
H94A H 0.6440 0.2676 1.0562 0.059 Uiso 1 1 calc R
H94B H 0.6885 0.2996 1.1020 0.059 Uiso 1 1 calc R
C95 C 0.69675(10) 0.68493(18) 0.76439(12) 0.0446(6) Uani 1 1 d .
H95A H 0.6641 0.6983 0.7596 0.067 Uiso 1 1 calc R
H95B H 0.7022 0.6364 0.7358 0.067 Uiso 1 1 calc R
H95C H 0.7139 0.7340 0.7508 0.067 Uiso 1 1 calc R
C96 C 0.56280(14) 0.7315(2) 0.8742(2) 0.0793(12) Uani 1 1 d .
H96A H 0.5799 0.7769 0.8989 0.119 Uiso 1 1 calc R
H96B H 0.5374 0.7142 0.8987 0.119 Uiso 1 1 calc R
H96C H 0.5510 0.7519 0.8294 0.119 Uiso 1 1 calc R
C97 C 0.62589(11) 0.38092(18) 0.83651(14) 0.0530(7) Uani 1 1 d .
H97A H 0.6457 0.3589 0.8044 0.079 Uiso 1 1 calc R
H97B H 0.5987 0.4064 0.8120 0.079 Uiso 1 1 calc R
H97C H 0.6168 0.3345 0.8647 0.079 Uiso 1 1 calc R
C98 C 0.69353(8) 0.45913(17) 1.06252(13) 0.0400(5) Uani 1 1 d .
H98A H 0.7225 0.4369 1.0839 0.060 Uiso 1 1 calc R
H98B H 0.6764 0.4845 1.0968 0.060 Uiso 1 1 calc R
H98C H 0.6994 0.5022 1.0293 0.060 Uiso 1 1 calc R
C99 C 0.55292(14) 0.3063(3) 1.0743(2) 0.0889(14) Uani 1 1 d .
H99A H 0.5503 0.2643 1.1097 0.133 Uiso 1 1 calc R
H99B H 0.5668 0.2800 1.0371 0.133 Uiso 1 1 calc R
H99C H 0.5225 0.3275 1.0578 0.133 Uiso 1 1 calc R
C100 C 0.55933(11) 0.4238(3) 1.15836(17) 0.0742(11) Uani 1 1 d .
H10A H 0.5298 0.4464 1.1392 0.111 Uiso 1 1 calc R
H10B H 0.5785 0.4702 1.1777 0.111 Uiso 1 1 calc R
H10C H 0.5547 0.3826 1.1936 0.111 Uiso 1 1 calc R
O2 O 0.80749(6) 0.45942(11) 0.69969(8) 0.0367(4) Uani 1 1 d .
H2A H 0.7816 0.4595 0.6777 0.055 Uiso 1 1 calc R
O3 O 0.71285(5) 0.41959(11) 0.67424(8) 0.0390(4) Uani 1 1 d .
H3A H 0.7079 0.4382 0.7121 0.058 Uiso 1 1 calc R
O4 O 0.70290(6) 0.49207(12) 0.79724(8) 0.0401(4) Uani 1 1 d .
H4 H 0.7266 0.4843 0.8237 0.060 Uiso 1 1 calc R

loop_
_atom_site_aniso_label
_atom_site_aniso_U_11
_atom_site_aniso_U_22
_atom_site_aniso_U_33
_atom_site_aniso_U_23
_atom_site_aniso_U_13
_atom_site_aniso_U_12
C86 0.0387(12) 0.0301(12) 0.0380(12) -0.0054(10) 0.0067(10) 0.0011(10)
O1 0.0396(9) 0.0393(9) 0.0273(7) 0.0037(7) -0.0003(6) 0.0037(7)
C1 0.0296(11) 0.0341(12) 0.0283(10) 0.0058(9) 0.0026(8) -0.0008(9)
C2 0.0272(11) 0.0305(11) 0.0274(10) 0.0012(9) 0.0047(8) -0.0014(9)
C3 0.0251(11) 0.0321(12) 0.0356(12) -0.0013(9) 0.0030(9) 0.0003(9)
C4 0.0399(13) 0.0331(12) 0.0442(13) -0.0019(10) 0.0124(11) -0.0070(10)
C5 0.0569(16) 0.0307(13) 0.0398(13) 0.0085(10) -0.0014(11) -0.0037(11)
C6 0.0393(13) 0.0330(12) 0.0292(11) 0.0031(9) -0.0008(9) 0.0012(10)
C7 0.0367(13) 0.0427(14) 0.0444(14) -0.0012(11) -0.0017(11) 0.0046(11)
C8 0.0313(12) 0.0587(17) 0.0482(14) -0.0023(13) 0.0063(11) -0.0013(12)
C9 0.0291(12) 0.0507(15) 0.0448(13) 0.0018(11) 0.0038(10) -0.0083(11)
C10 0.0276(11) 0.0328(12) 0.0336(11) 0.0077(9) 0.0017(9) -0.0060(9)
C11 0.0346(12) 0.0309(12) 0.0314(11) 0.0065(9) -0.0009(9) -0.0058(9)
C12 0.0384(13) 0.0293(12) 0.0378(12) 0.0005(9) -0.0032(10) 0.0023(10)
C13 0.0494(15) 0.0304(12) 0.0405(13) 0.0001(10) -0.0014(11) 0.0022(11)
C14 0.0431(13) 0.0292(12) 0.0353(12) 0.0011(10) -0.0019(10) -0.0064(10)
C15 0.0368(12) 0.0326(12) 0.0318(11) 0.0087(9) -0.0001(9) -0.0116(10)
C16 0.0374(13) 0.0465(15) 0.0393(13) 0.0079(11) -0.0024(10) -0.0124(11)
C17 0.0491(15) 0.0600(17) 0.0358(13) 0.0081(12) -0.0042(11) -0.0248(13)
C18 0.0606(17) 0.0483(15) 0.0376(13) 0.0003(12) -0.0043(12) -0.0164(13)
C19 0.0631(17) 0.0344(14) 0.0390(13) -0.0032(11) -0.0035(12) -0.0069(12)
C20 0.0450(14) 0.0391(13) 0.0310(12) 0.0000(10) 0.0035(10) 0.0038(11)
C21 0.0445(17) 0.0599(19) 0.092(2) 0.0006(18) -0.0140(16) 0.0137(15)
C22 0.0591(17) 0.0421(15) 0.0401(14) 0.0118(11) -0.0042(12) -0.0156(13)
C23 0.0395(13) 0.0416(14) 0.0424(13) 0.0009(11) 0.0081(10) -0.0079(11)
C24 0.073(2) 0.071(2) 0.0535(17) 0.0042(16) -0.0020(15) -0.0453(18)
C25 0.0530(18) 0.097(3) 0.0410(15) 0.0022(16) -0.0078(13) -0.0205(17)
C26 0.0309(11) 0.0306(11) 0.0285(10) 0.0051(9) 0.0027(9) 0.0005(9)
C27 0.0306(11) 0.0290(11) 0.0256(10) 0.0000(8) 0.0004(8) 0.0021(9)
C28 0.0332(12) 0.0340(12) 0.0333(11) -0.0045(9) 0.0036(9) 0.0030(9)
C29 0.0507(15) 0.0350(13) 0.0378(13) -0.0038(10) -0.0016(11) 0.0159(11)
C30 0.0654(18) 0.0273(12) 0.0398(13) 0.0047(10) 0.0128(12) 0.0080(11)
C31 0.0456(14) 0.0249(11) 0.0271(11) -0.0004(8) 0.0066(9) -0.0005(9)
C32 0.0421(13) 0.0304(12) 0.0358(12) -0.0029(9) 0.0080(10) -0.0078(10)
C33 0.0314(12) 0.0444(14) 0.0355(12) -0.0034(10) 0.0028(9) -0.0033(10)
C34 0.0249(11) 0.0396(13) 0.0388(12) -0.0009(10) 0.0025(9) 0.0017(9)
C35 0.0240(10) 0.0219(10) 0.0324(11) 0.0025(8) 0.0032(8) 0.0027(8)
C36 0.0347(12) 0.0234(11) 0.0362(11) 0.0047(9) 0.0038(9) 0.0005(9)
C37 0.0389(13) 0.0282(12) 0.0484(14) 0.0009(10) 0.0160(11) -0.0092(10)
C38 0.0450(14) 0.0272(12) 0.0544(15) -0.0054(11) 0.0150(11) -0.0107(10)
C39 0.0313(11) 0.0225(11) 0.0443(13) -0.0034(9) 0.0065(10) -0.0039(9)
C40 0.0270(11) 0.0235(10) 0.0356(11) 0.0008(9) 0.0029(9) 0.0020(8)
C41 0.0299(11) 0.0322(12) 0.0379(12) -0.0011(10) 0.0033(9) 0.0004(9)
C42 0.0365(12) 0.0412(13) 0.0402(13) -0.0062(11) 0.0105(10) 0.0030(10)
C43 0.0442(14) 0.0415(14) 0.0487(14) -0.0152(12) 0.0112(11) -0.0059(11)
C44 0.0426(14) 0.0338(13) 0.0525(15) -0.0114(11) 0.0118(12) -0.0078(11)
C45 0.0499(15) 0.0429(14) 0.0294(11) -0.0048(10) 0.0069(10) 0.0005(11)
C46 0.0593(18) 0.0423(16) 0.077(2) -0.0065(14) 0.0249(16) -0.0180(14)
C47 0.0526(15) 0.0343(13) 0.0486(14) 0.0154(11) 0.0104(12) 0.0105(11)
C48 0.0283(12) 0.0417(14) 0.0486(14) -0.0044(11) -0.0014(10) -0.0003(10)
C49 0.0513(17) 0.0563(18) 0.0649(18) -0.0114(14) 0.0147(14) 0.0193(14)
C50 0.0504(16) 0.0657(19) 0.0444(14) -0.0091(13) 0.0160(12) -0.0098(14)
C51 0.0293(11) 0.0345(12) 0.0323(11) -0.0107(9) 0.0053(9) -0.0040(9)
C52 0.0300(11) 0.0299(11) 0.0282(10) -0.0042(9) 0.0039(8) -0.0003(9)
C53 0.0287(11) 0.0365(12) 0.0335(11) 0.0022(10) 0.0030(9) -0.0020(9)
C54 0.0427(14) 0.0341(13) 0.0453(13) 0.0039(11) 0.0111(11) 0.0069(10)
C55 0.0541(16) 0.0294(12) 0.0388(13) -0.0030(10) 0.0004(11) -0.0030(11)
C56 0.0393(13) 0.0286(11) 0.0307(11) 0.0001(9) 0.0005(9) -0.0050(10)
C57 0.0359(13) 0.0404(13) 0.0381(12) 0.0010(10) 0.0001(10) -0.0074(10)
C58 0.0341(13) 0.0508(15) 0.0417(13) 0.0004(11) 0.0092(10) -0.0014(11)
C59 0.0274(11) 0.0413(13) 0.0423(13) -0.0026(10) 0.0062(9) 0.0028(10)
C60 0.0284(11) 0.0265(11) 0.0381(12) -0.0069(9) 0.0060(9) 0.0013(9)
C61 0.0362(12) 0.0249(11) 0.0394(12) -0.0104(9) 0.0070(10) -0.0010(9)
C62 0.0347(12) 0.0306(12) 0.0494(14) -0.0049(10) 0.0036(10) -0.0075(10)
C63 0.0446(14) 0.0276(12) 0.0547(15) -0.0011(11) 0.0052(12) -0.0062(10)
C64 0.0444(14) 0.0210(11) 0.0476(13) -0.0004(10) 0.0075(11) -0.0007(10)
C65 0.0357(12) 0.0244(11) 0.0426(12) -0.0050(10) 0.0058(10) 0.0068(9)
C66 0.0340(12) 0.0416(14) 0.0433(13) -0.0001(11) 0.0038(10) 0.0076(10)
C67 0.0507(16) 0.0548(17) 0.0456(14) 0.0073(13) 0.0039(12) 0.0194(13)
C68 0.0592(18) 0.0452(16) 0.0529(16) 0.0122(13) 0.0081(13) 0.0108(13)
C69 0.0608(17) 0.0318(14) 0.0578(17) 0.0066(12) 0.0068(14) 0.0006(12)
C70 0.0426(14) 0.0562(16) 0.0344(13) 0.0050(11) 0.0022(10) -0.0079(12)
C71 0.0429(16) 0.0579(18) 0.0712(19) 0.0054(15) -0.0011(14) -0.0146(13)
C72 0.0511(16) 0.0391(14) 0.0503(15) -0.0169(12) 0.0053(12) 0.0069(12)
C73 0.0397(13) 0.0361(13) 0.0489(14) -0.0028(11) 0.0136(11) 0.0011(11)
C74 0.077(2) 0.076(2) 0.075(2) 0.0141(19) 0.0111(18) 0.047(2)
C75 0.0521(18) 0.100(3) 0.0498(16) 0.0155(17) -0.0011(13) 0.0086(18)
C76 0.0304(11) 0.0399(13) 0.0289(10) -0.0077(9) 0.0037(9) 0.0013(10)
C77 0.0289(11) 0.0360(12) 0.0255(10) -0.0038(9) 0.0037(8) -0.0019(9)
C78 0.0334(12) 0.0451(14) 0.0323(12) 0.0042(10) 0.0030(9) -0.0036(10)
C79 0.076(2) 0.0449(16) 0.0376(13) -0.0002(12) 0.0015(13) -0.0231(14)
C80 0.088(2) 0.0321(14) 0.0466(15) -0.0067(12) 0.0226(15) -0.0032(14)
C81 0.0497(15) 0.0316(12) 0.0333(12) -0.0028(9) 0.0126(10) 0.0046(10)
C82 0.0451(15) 0.0494(16) 0.0452(14) 0.0068(12) 0.0156(11) 0.0154(12)
C83 0.0355(14) 0.0690(19) 0.0472(15) 0.0016(14) -0.0005(11) 0.0063(13)
C84 0.0246(11) 0.0559(16) 0.0476(14) -0.0025(12) 0.0024(10) -0.0046(11)
C85 0.0302(11) 0.0307(12) 0.0353(11) -0.0090(9) 0.0051(9) -0.0036(9)
C87 0.0422(14) 0.0413(14) 0.0447(13) 0.0002(11) 0.0166(11) 0.0123(11)
C88 0.0519(16) 0.0383(14) 0.0544(15) 0.0036(12) 0.0168(12) 0.0141(12)
C89 0.0378(13) 0.0305(12) 0.0430(13) -0.0002(10) 0.0097(10) -0.0003(10)
C90 0.0297(11) 0.0322(12) 0.0408(12) -0.0067(10) 0.0077(9) -0.0112(9)
C91 0.0317(12) 0.0532(16) 0.0462(14) -0.0033(12) 0.0100(10) -0.0029(11)
C92 0.0395(14) 0.0665(19) 0.0455(14) 0.0019(13) 0.0133(11) -0.0128(13)
C93 0.0543(16) 0.0439(15) 0.0497(15) 0.0065(12) 0.0136(12) -0.0066(13)
C94 0.0590(17) 0.0352(14) 0.0557(16) 0.0077(12) 0.0180(13) 0.0038(12)
C95 0.0501(15) 0.0533(16) 0.0312(12) 0.0055(11) 0.0073(11) 0.0028(12)
C96 0.077(2) 0.072(2) 0.096(3) 0.016(2) 0.039(2) 0.040(2)
C97 0.0715(19) 0.0395(15) 0.0485(15) -0.0166(12) 0.0091(14) -0.0093(13)
C98 0.0307(12) 0.0447(14) 0.0441(13) 0.0056(11) 0.0024(10) -0.0022(10)
C99 0.084(3) 0.108(3) 0.075(2) 0.012(2) 0.011(2) -0.063(2)
C100 0.0534(18) 0.113(3) 0.0609(19) 0.011(2) 0.0265(15) 0.013(2)
O2 0.0386(9) 0.0408(9) 0.0317(8) 0.0065(7) 0.0084(7) -0.0040(8)
O3 0.0353(8) 0.0467(10) 0.0352(8) -0.0168(7) 0.0049(7) -0.0070(7)
O4 0.0384(9) 0.0512(10) 0.0316(8) -0.0077(7) 0.0074(7) 0.0103(8)

loop_
_atom_type_symbol
_atom_type_description
_atom_type_scat_dispersion_real
_atom_type_scat_dispersion_imag
_atom_type_scat_source
C C 0.0181 0.0091 'International Tables Vol C Tables 4.2.6.8 and 6.1.1.4'
H H 0.0000 0.0000 'International Tables Vol C Tables 4.2.6.8 and 6.1.1.4'
O O 0.0492 0.0322 'International Tables Vol C Tables 4.2.6.8 and 6.1.1.4'

loop_
_geom_angle_atom_site_label_1
_geom_angle_atom_site_label_2
_geom_angle_atom_site_label_3
_geom_angle
C97 C86 C87 109.6(2)
C97 C86 C85 110.9(2)
C87 C86 C85 109.60(19)
C97 C86 C76 107.7(2)
C87 C86 C76 104.24(18)
C85 C86 C76 114.41(18)
C1 O1 H1A 109.5
O1 C1 C2 111.29(17)
O1 C1 C11 109.15(17)
C2 C1 C11 115.22(17)
O1 C1 H1 106.9
C2 C1 H1 106.9
C11 C1 H1 106.9
C6 C2 C1 121.78(18)
C6 C2 C3 99.91(17)
C1 C2 C3 114.99(17)
C6 C2 H2 106.3
C1 C2 H2 106.3
C3 C2 H2 106.3
C20 C3 C4 112.09(19)
C20 C3 C2 111.96(18)
C4 C3 C2 100.65(17)
C20 C3 H3 110.6
C4 C3 H3 110.6
C2 C3 H3 110.6
C3 C4 C5 104.45(19)
C3 C4 H4A 110.9
C5 C4 H4A 110.9
C3 C4 H4B 110.9
C5 C4 H4B 110.9
H4A C4 H4B 108.9
C6 C5 C4 105.07(19)
C6 C5 H5A 110.7
C4 C5 H5A 110.7
C6 C5 H5B 110.7
C4 C5 H5B 110.7
H5A C5 H5B 108.8
C7 C6 C2 130.7(2)
C7 C6 C5 122.5(2)
C2 C6 C5 105.96(19)
C6 C7 C8 128.2(2)
C6 C7 C21 120.2(3)
C8 C7 C21 111.6(2)
C7 C8 C9 112.9(2)
C7 C8 H8A 109.0
C9 C8 H8A 109.0
C7 C8 H8B 109.0
C9 C8 H8B 109.0
H8A C8 H8B 107.8
C8 C9 C10 120.52(19)
C8 C9 H9A 107.2
C10 C9 H9A 107.2
C8 C9 H9B 107.2
C10 C9 H9B 107.2
H9A C9 H9B 106.8
C9 C10 C15 109.31(18)
C9 C10 C11 115.25(19)
C15 C10 C11 110.24(18)
C9 C10 H10 107.2
C15 C10 H10 107.2
C11 C10 H10 107.2
C22 C11 C12 109.9(2)
C22 C11 C10 110.68(19)
C12 C11 C10 108.56(18)
C22 C11 C1 106.78(18)
C12 C11 C1 104.93(17)
C10 C11 C1 115.77(18)
C13 C12 C11 114.7(2)
C13 C12 H12A 108.6
C11 C12 H12A 108.6
C13 C12 H12B 108.6
C11 C12 H12B 108.6
H12A C12 H12B 107.6
C12 C13 C14 113.1(2)
C12 C13 H13A 109.0
C14 C13 H13A 109.0
C12 C13 H13B 109.0
C14 C13 H13B 109.0
H13A C13 H13B 107.8
C23 C14 C13 109.7(2)
C23 C14 C19 108.8(2)
C13 C14 C19 108.2(2)
C23 C14 C15 113.3(2)
C13 C14 C15 107.50(19)
C19 C14 C15 109.2(2)
C16 C15 C14 110.50(19)
C16 C15 C10 115.0(2)
C14 C15 C10 113.60(18)
C16 C15 H15 105.6
C14 C15 H15 105.6
C10 C15 H15 105.6
C15 C16 C17 113.8(2)
C15 C16 H16A 108.8
C17 C16 H16A 108.8
C15 C16 H16B 108.8
C17 C16 H16B 108.8
H16A C16 H16B 107.7
C18 C17 C25 110.2(2)
C18 C17 C16 109.5(2)
C25 C17 C16 108.8(3)
C18 C17 C24 110.8(3)
C25 C17 C24 107.3(2)
C16 C17 C24 110.3(2)
C17 C18 C19 112.8(2)
C17 C18 H18A 109.0
C19 C18 H18A 109.0
C17 C18 H18B 109.0
C19 C18 H18B 109.0
H18A C18 H18B 107.8
C18 C19 C14 113.1(2)
C18 C19 H19A 109.0
C14 C19 H19A 109.0
C18 C19 H19B 109.0
C14 C19 H19B 109.0
H19A C19 H19B 107.8
C3 C20 H20A 109.5
C3 C20 H20B 109.5
H20A C20 H20B 109.5
C3 C20 H20C 109.5
H20A C20 H20C 109.5
H20B C20 H20C 109.5
C7 C21 H21A 109.5
C7 C21 H21B 109.5
H21A C21 H21B 109.5
C7 C21 H21C 109.5
H21A C21 H21C 109.5
H21B C21 H21C 109.5
C11 C22 H22A 109.5
C11 C22 H22B 109.5
H22A C22 H22B 109.5
C11 C22 H22C 109.5
H22A C22 H22C 109.5
H22B C22 H22C 109.5
C14 C23 H23A 109.5
C14 C23 H23B 109.5
H23A C23 H23B 109.5
C14 C23 H23C 109.5
H23A C23 H23C 109.5
H23B C23 H23C 109.5
C17 C24 H24A 109.5
C17 C24 H24B 109.5
H24A C24 H24B 109.5
C17 C24 H24C 109.5
H24A C24 H24C 109.5
H24B C24 H24C 109.5
C17 C25 H25A 109.5
C17 C25 H25B 109.5
H25A C25 H25B 109.5
C17 C25 H25C 109.5
H25A C25 H25C 109.5
H25B C25 H25C 109.5
O2 C26 C27 113.59(17)
O2 C26 C36 111.99(17)
C27 C26 C36 113.79(17)
O2 C26 H26 105.5
C27 C26 H26 105.5
C36 C26 H26 105.5
C31 C27 C26 120.63(18)
C31 C27 C28 100.97(17)
C26 C27 C28 114.93(18)
C31 C27 H27 106.4
C26 C27 H27 106.4
C28 C27 H27 106.4
C45 C28 C29 111.6(2)
C45 C28 C27 112.10(19)
C29 C28 C27 100.24(18)
C45 C28 H28 110.8
C29 C28 H28 110.8
C27 C28 H28 110.8
C30 C29 C28 104.16(19)
C30 C29 H29A 110.9
C28 C29 H29A 110.9
C30 C29 H29B 110.9
C28 C29 H29B 110.9
H29A C29 H29B 108.9
C29 C30 C31 106.0(2)
C29 C30 H30A 110.5
C31 C30 H30A 110.5
C29 C30 H30B 110.5
C31 C30 H30B 110.5
H30A C30 H30B 108.7
C32 C31 C27 130.8(2)
C32 C31 C30 123.2(2)
C27 C31 C30 105.5(2)
C31 C32 C46 119.8(2)
C31 C32 C33 128.5(2)
C46 C32 C33 111.7(2)
C32 C33 C34 112.29(19)
C32 C33 H33A 109.1
C34 C33 H33A 109.1
C32 C33 H33B 109.1
C34 C33 H33B 109.1
H33A C33 H33B 107.9
C35 C34 C33 120.00(18)
C35 C34 H34A 107.3
C33 C34 H34A 107.3
C35 C34 H34B 107.3
C33 C34 H34B 107.3
H34A C34 H34B 106.9
C34 C35 C40 109.08(17)
C34 C35 C36 113.99(17)
C40 C35 C36 112.45(17)
C34 C35 H35 107.0
C40 C35 H35 107.0
C36 C35 H35 107.0
C47 C36 C37 109.16(19)
C47 C36 C35 111.17(19)
C37 C36 C35 109.56(18)
C47 C36 C26 107.87(18)
C37 C36 C26 103.90(17)
C35 C36 C26 114.84(17)
C38 C37 C36 115.1(2)
C38 C37 H37A 108.5
C36 C37 H37A 108.5
C38 C37 H37B 108.5
C36 C37 H37B 108.5
H37A C37 H37B 107.5
C39 C38 C37 112.97(19)
C39 C38 H38A 109.0
C37 C38 H38A 109.0
C39 C38 H38B 109.0
C37 C38 H38B 109.0
H38A C38 H38B 107.8
C38 C39 C48 110.0(2)
C38 C39 C44 108.86(18)
C48 C39 C44 109.4(2)
C38 C39 C40 107.49(19)
C48 C39 C40 112.63(18)
C44 C39 C40 108.37(19)
C41 C40 C39 110.40(18)
C41 C40 C35 113.61(18)
C39 C40 C35 113.04(17)
C41 C40 H40 106.4
C39 C40 H40 106.4
C35 C40 H40 106.4
C40 C41 C42 114.89(19)
C40 C41 H41A 108.5
C42 C41 H41A 108.5
C40 C41 H41B 108.5
C42 C41 H41B 108.5
H41A C41 H41B 107.5
C50 C42 C49 108.2(2)
C50 C42 C43 109.3(2)
C49 C42 C43 110.2(2)
C50 C42 C41 108.5(2)
C49 C42 C41 110.1(2)
C43 C42 C41 110.43(19)
C44 C43 C42 112.8(2)
C44 C43 H43A 109.0
C42 C43 H43A 109.0
C44 C43 H43B 109.0
C42 C43 H43B 109.0
H43A C43 H43B 107.8
C43 C44 C39 113.3(2)
C43 C44 H44A 108.9
C39 C44 H44A 108.9
C43 C44 H44B 108.9
C39 C44 H44B 108.9
H44A C44 H44B 107.7
C28 C45 H45A 109.5
C28 C45 H45B 109.5
H45A C45 H45B 109.5
C28 C45 H45C 109.5
H45A C45 H45C 109.5
H45B C45 H45C 109.5
C32 C46 H46A 109.5
C32 C46 H46B 109.5
H46A C46 H46B 109.5
C32 C46 H46C 109.5
H46A C46 H46C 109.5
H46B C46 H46C 109.5
C36 C47 H47A 109.5
C36 C47 H47B 109.5
H47A C47 H47B 109.5
C36 C47 H47C 109.5
H47A C47 H47C 109.5
H47B C47 H47C 109.5
C39 C48 H48A 109.5
C39 C48 H48B 109.5
H48A C48 H48B 109.5
C39 C48 H48C 109.5
H48A C48 H48C 109.5
H48B C48 H48C 109.5
C42 C49 H49A 109.5
C42 C49 H49B 109.5
H49A C49 H49B 109.5
C42 C49 H49C 109.5
H49A C49 H49C 109.5
H49B C49 H49C 109.5
C42 C50 H50A 109.5
C42 C50 H50B 109.5
H50A C50 H50B 109.5
C42 C50 H50C 109.5
H50A C50 H50C 109.5
H50B C50 H50C 109.5
O3 C51 C52 109.60(18)
O3 C51 C61 110.74(18)
C52 C51 C61 114.74(17)
O3 C51 H51 107.1
C52 C51 H51 107.1
C61 C51 H51 107.1
C56 C52 C51 120.99(18)
C56 C52 C53 100.25(18)
C51 C52 C53 114.73(18)
C56 C52 H52 106.6
C51 C52 H52 106.6
C53 C52 H52 106.6
C70 C53 C54 111.7(2)
C70 C53 C52 112.3(2)
C54 C53 C52 100.70(17)
C70 C53 H53 110.6
C54 C53 H53 110.6
C52 C53 H53 110.6
C53 C54 C55 103.99(19)
C53 C54 H54A 111.0
C55 C54 H54A 111.0
C53 C54 H54B 111.0
C55 C54 H54B 111.0
H54A C54 H54B 109.0
C56 C55 C54 105.71(19)
C56 C55 H55A 110.6
C54 C55 H55A 110.6
C56 C55 H55B 110.6
C54 C55 H55B 110.6
H55A C55 H55B 108.7
C57 C56 C55 123.0(2)
C57 C56 C52 130.7(2)
C55 C56 C52 105.68(19)
C56 C57 C58 128.2(2)
C56 C57 C71 120.2(2)
C58 C57 C71 111.6(2)
C57 C58 C59 112.5(2)
C57 C58 H58A 109.1
C59 C58 H58A 109.1
C57 C58 H58B 109.1
C59 C58 H58B 109.1
H58A C58 H58B 107.8
C60 C59 C58 120.15(19)
C60 C59 H59A 107.3
C58 C59 H59A 107.3
C60 C59 H59B 107.3
C58 C59 H59B 107.3
H59A C59 H59B 106.9
C59 C60 C65 108.75(18)
C59 C60 C61 115.12(19)
C65 C60 C61 111.17(18)
C59 C60 H60 107.1
C65 C60 H60 107.1
C61 C60 H60 107.1
C72 C61 C62 109.6(2)
C72 C61 C60 111.18(19)
C62 C61 C60 108.45(18)
C72 C61 C51 106.69(19)
C62 C61 C51 105.13(18)
C60 C61 C51 115.55(17)
C63 C62 C61 115.3(2)
C63 C62 H62A 108.5
C61 C62 H62A 108.5
C63 C62 H62B 108.5
C61 C62 H62B 108.5
H62A C62 H62B 107.5
C64 C63 C62 113.1(2)
C64 C63 H63A 109.0
C62 C63 H63A 109.0
C64 C63 H63B 109.0
C62 C63 H63B 109.0
H63A C63 H63B 107.8
C63 C64 C69 108.6(2)
C63 C64 C73 109.7(2)
C69 C64 C73 108.8(2)
C63 C64 C65 107.7(2)
C69 C64 C65 109.2(2)
C73 C64 C65 112.73(19)
C66 C65 C64 111.1(2)
C66 C65 C60 114.26(19)
C64 C65 C60 113.32(18)
C66 C65 H65 105.8
C64 C65 H65 105.8
C60 C65 H65 105.8
C65 C66 C67 113.9(2)
C65 C66 H66A 108.8
C67 C66 H66A 108.8
C65 C66 H66B 108.8
C67 C66 H66B 108.8
H66A C66 H66B 107.7
C75 C67 C68 110.2(2)
C75 C67 C74 108.3(3)
C68 C67 C74 110.2(3)
C75 C67 C66 108.2(3)
C68 C67 C66 110.2(2)
C74 C67 C66 109.6(2)
C67 C68 C69 112.6(2)
C67 C68 H68A 109.1
C69 C68 H68A 109.1
C67 C68 H68B 109.1
C69 C68 H68B 109.1
H68A C68 H68B 107.8
C68 C69 C64 113.1(2)
C68 C69 H69A 109.0
C64 C69 H69A 109.0
C68 C69 H69B 109.0
C64 C69 H69B 109.0
H69A C69 H69B 107.8
C53 C70 H70A 109.5
C53 C70 H70B 109.5
H70A C70 H70B 109.5
C53 C70 H70C 109.5
H70A C70 H70C 109.5
H70B C70 H70C 109.5
C57 C71 H71A 109.5
C57 C71 H71B 109.5
H71A C71 H71B 109.5
C57 C71 H71C 109.5
H71A C71 H71C 109.5
H71B C71 H71C 109.5
C61 C72 H72A 109.5
C61 C72 H72B 109.5
H72A C72 H72B 109.5
C61 C72 H72C 109.5
H72A C72 H72C 109.5
H72B C72 H72C 109.5
C64 C73 H73A 109.5
C64 C73 H73B 109.5
H73A C73 H73B 109.5
C64 C73 H73C 109.5
H73A C73 H73C 109.5
H73B C73 H73C 109.5
C67 C74 H74A 109.5
C67 C74 H74B 109.5
H74A C74 H74B 109.5
C67 C74 H74C 109.5
H74A C74 H74C 109.5
H74B C74 H74C 109.5
C67 C75 H75A 109.5
C67 C75 H75B 109.5
H75A C75 H75B 109.5
C67 C75 H75C 109.5
H75A C75 H75C 109.5
H75B C75 H75C 109.5
O4 C76 C77 113.45(18)
O4 C76 C86 112.19(19)
C77 C76 C86 113.41(17)
O4 C76 H76 105.6
C77 C76 H76 105.6
C86 C76 H76 105.6
C81 C77 C76 119.36(19)
C81 C77 C78 101.42(19)
C76 C77 C78 115.06(18)
C81 C77 H77 106.7
C76 C77 H77 106.7
C78 C77 H77 106.7
C95 C78 C79 111.5(2)
C95 C78 C77 112.8(2)
C79 C78 C77 100.06(19)
C95 C78 H78 110.7
C79 C78 H78 110.7
C77 C78 H78 110.7
C78 C79 C80 104.2(2)
C78 C79 H79A 110.9
C80 C79 H79A 110.9
C78 C79 H79B 110.9
C80 C79 H79B 110.9
H79A C79 H79B 108.9
C81 C80 C79 105.7(2)
C81 C80 H80A 110.6
C79 C80 H80A 110.6
C81 C80 H80B 110.6
C79 C80 H80B 110.6
H80A C80 H80B 108.7
C82 C81 C80 122.8(2)
C82 C81 C77 131.0(2)
C80 C81 C77 105.9(2)
C81 C82 C83 129.0(2)
C81 C82 C96 119.5(3)
C83 C82 C96 111.5(3)
C82 C83 C84 113.1(2)
C82 C83 H83A 109.0
C84 C83 H83A 109.0
C82 C83 H83B 109.0
C84 C83 H83B 109.0
H83A C83 H83B 107.8
C83 C84 C85 120.0(2)
C83 C84 H84A 107.3
C85 C84 H84A 107.3
C83 C84 H84B 107.3
C85 C84 H84B 107.3
H84A C84 H84B 106.9
C84 C85 C90 109.36(18)
C84 C85 C86 113.86(19)
C90 C85 C86 112.31(18)
C84 C85 H85 107.0
C90 C85 H85 107.0
C86 C85 H85 107.0
C88 C87 C86 115.5(2)
C88 C87 H87A 108.4
C86 C87 H87A 108.4
C88 C87 H87B 108.4
C86 C87 H87B 108.4
H87A C87 H87B 107.5
C87 C88 C89 112.6(2)
C87 C88 H88A 109.1
C89 C88 H88A 109.1
C87 C88 H88B 109.1
C89 C88 H88B 109.1
H88A C88 H88B 107.8
C88 C89 C98 109.9(2)
C88 C89 C90 107.3(2)
C98 C89 C90 112.9(2)
C88 C89 C94 109.0(2)
C98 C89 C94 108.8(2)
C90 C89 C94 108.8(2)
C91 C90 C89 110.1(2)
C91 C90 C85 113.7(2)
C89 C90 C85 113.15(18)
C91 C90 H90 106.4
C89 C90 H90 106.4
C85 C90 H90 106.4
C90 C91 C92 115.3(2)
C90 C91 H91A 108.5
C92 C91 H91A 108.5
C90 C91 H91B 108.5
C92 C91 H91B 108.5
H91A C91 H91B 107.5
C93 C92 C100 109.0(2)
C93 C92 C99 109.6(3)
C100 C92 C99 108.8(3)
C93 C92 C91 110.4(2)
C100 C92 C91 108.8(3)
C99 C92 C91 110.1(2)
C94 C93 C92 112.5(2)
C94 C93 H93A 109.1
C92 C93 H93A 109.1
C94 C93 H93B 109.1
C92 C93 H93B 109.1
H93A C93 H93B 107.8
C93 C94 C89 113.3(2)
C93 C94 H94A 108.9
C89 C94 H94A 108.9
C93 C94 H94B 108.9
C89 C94 H94B 108.9
H94A C94 H94B 107.7
C78 C95 H95A 109.5
C78 C95 H95B 109.5
H95A C95 H95B 109.5
C78 C95 H95C 109.5
H95A C95 H95C 109.5
H95B C95 H95C 109.5
C82 C96 H96A 109.5
C82 C96 H96B 109.5
H96A C96 H96B 109.5
C82 C96 H96C 109.5
H96A C96 H96C 109.5
H96B C96 H96C 109.5
C86 C97 H97A 109.5
C86 C97 H97B 109.5
H97A C97 H97B 109.5
C86 C97 H97C 109.5
H97A C97 H97C 109.5
H97B C97 H97C 109.5
C89 C98 H98A 109.5
C89 C98 H98B 109.5
H98A C98 H98B 109.5
C89 C98 H98C 109.5
H98A C98 H98C 109.5
H98B C98 H98C 109.5
C92 C99 H99A 109.5
C92 C99 H99B 109.5
H99A C99 H99B 109.5
C92 C99 H99C 109.5
H99A C99 H99C 109.5
H99B C99 H99C 109.5
C92 C100 H10A 109.5
C92 C100 H10B 109.5
H10A C100 H10B 109.5
C92 C100 H10C 109.5
H10A C100 H10C 109.5
H10B C100 H10C 109.5
C26 O2 H2A 109.5
C51 O3 H3A 109.5
C76 O4 H4 109.5

loop_
_geom_bond_atom_site_label_1
_geom_bond_atom_site_label_2
_geom_bond_distance
C86 C97 1.539(3)
C86 C87 1.544(3)
C86 C85 1.571(3)
C86 C76 1.585(3)
O1 C1 1.401(2)
O1 H1A 0.8400
C1 C2 1.533(3)
C1 C11 1.582(3)
C1 H1 1.0000
C2 C6 1.529(3)
C2 C3 1.553(3)
C2 H2 1.0000
C3 C20 1.525(3)
C3 C4 1.526(3)
C3 H3 1.0000
C4 C5 1.531(4)
C4 H4A 0.9900
C4 H4B 0.9900
C5 C6 1.531(3)
C5 H5A 0.9900
C5 H5B 0.9900
C6 C7 1.332(4)
C7 C8 1.514(4)
C7 C21 1.520(4)
C8 C9 1.542(4)
C8 H8A 0.9900
C8 H8B 0.9900
C9 C10 1.543(3)
C9 H9A 0.9900
C9 H9B 0.9900
C10 C15 1.559(3)
C10 C11 1.572(3)
C10 H10 1.0000
C11 C22 1.540(3)
C11 C12 1.546(3)
C12 C13 1.523(3)
C12 H12A 0.9900
C12 H12B 0.9900
C13 C14 1.535(3)
C13 H13A 0.9900
C13 H13B 0.9900
C14 C23 1.534(3)
C14 C19 1.545(3)
C14 C15 1.546(4)
C15 C16 1.540(3)
C15 H15 1.0000
C16 C17 1.541(4)
C16 H16A 0.9900
C16 H16B 0.9900
C17 C18 1.523(4)
C17 C25 1.533(4)
C17 C24 1.543(4)
C18 C19 1.525(4)
C18 H18A 0.9900
C18 H18B 0.9900
C19 H19A 0.9900
C19 H19B 0.9900
C20 H20A 0.9800
C20 H20B 0.9800
C20 H20C 0.9800
C21 H21A 0.9800
C21 H21B 0.9800
C21 H21C 0.9800
C22 H22A 0.9800
C22 H22B 0.9800
C22 H22C 0.9800
C23 H23A 0.9800
C23 H23B 0.9800
C23 H23C 0.9800
C24 H24A 0.9800
C24 H24B 0.9800
C24 H24C 0.9800
C25 H25A 0.9800
C25 H25B 0.9800
C25 H25C 0.9800
C26 O2 1.392(2)
C26 C27 1.540(3)
C26 C36 1.589(3)
C26 H26 1.0000
C27 C31 1.526(3)
C27 C28 1.549(3)
C27 H27 1.0000
C28 C45 1.524(3)
C28 C29 1.532(3)
C28 H28 1.0000
C29 C30 1.515(4)
C29 H29A 0.9900
C29 H29B 0.9900
C30 C31 1.529(3)
C30 H30A 0.9900
C30 H30B 0.9900
C31 C32 1.333(3)
C32 C46 1.513(4)
C32 C33 1.519(4)
C33 C34 1.540(3)
C33 H33A 0.9900
C33 H33B 0.9900
C34 C35 1.538(3)
C34 H34A 0.9900
C34 H34B 0.9900
C35 C40 1.556(3)
C35 C36 1.564(3)
C35 H35 1.0000
C36 C47 1.541(3)
C36 C37 1.552(3)
C37 C38 1.524(3)
C37 H37A 0.9900
C37 H37B 0.9900
C38 C39 1.522(3)
C38 H38A 0.9900
C38 H38B 0.9900
C39 C48 1.535(3)
C39 C44 1.544(3)
C39 C40 1.552(3)
C40 C41 1.535(3)
C40 H40 1.0000
C41 C42 1.542(3)
C41 H41A 0.9900
C41 H41B 0.9900
C42 C50 1.521(4)
C42 C49 1.533(4)
C42 C43 1.539(4)
C43 C44 1.517(4)
C43 H43A 0.9900
C43 H43B 0.9900
C44 H44A 0.9900
C44 H44B 0.9900
C45 H45A 0.9800
C45 H45B 0.9800
C45 H45C 0.9800
C46 H46A 0.9800
C46 H46B 0.9800
C46 H46C 0.9800
C47 H47A 0.9800
C47 H47B 0.9800
C47 H47C 0.9800
C48 H48A 0.9800
C48 H48B 0.9800
C48 H48C 0.9800
C49 H49A 0.9800
C49 H49B 0.9800
C49 H49C 0.9800
C50 H50A 0.9800
C50 H50B 0.9800
C50 H50C 0.9800
C51 O3 1.399(2)
C51 C52 1.538(3)
C51 C61 1.581(3)
C51 H51 1.0000
C52 C56 1.537(3)
C52 C53 1.554(3)
C52 H52 1.0000
C53 C70 1.528(3)
C53 C54 1.536(3)
C53 H53 1.0000
C54 C55 1.537(4)
C54 H54A 0.9900
C54 H54B 0.9900
C55 C56 1.530(3)
C55 H55A 0.9900
C55 H55B 0.9900
C56 C57 1.331(3)
C57 C58 1.514(4)
C57 C71 1.518(4)
C58 C59 1.544(4)
C58 H58A 0.9900
C58 H58B 0.9900
C59 C60 1.541(3)
C59 H59A 0.9900
C59 H59B 0.9900
C60 C65 1.565(3)
C60 C61 1.573(3)
C60 H60 1.0000
C61 C72 1.542(3)
C61 C62 1.547(3)
C62 C63 1.527(4)
C62 H62A 0.9900
C62 H62B 0.9900
C63 C64 1.519(4)
C63 H63A 0.9900
C63 H63B 0.9900
C64 C69 1.538(4)
C64 C73 1.538(3)
C64 C65 1.553(3)
C65 C66 1.533(3)
C65 H65 1.0000
C66 C67 1.550(4)
C66 H66A 0.9900
C66 H66B 0.9900
C67 C75 1.522(4)
C67 C68 1.527(4)
C67 C74 1.547(4)
C68 C69 1.533(4)
C68 H68A 0.9900
C68 H68B 0.9900
C69 H69A 0.9900
C69 H69B 0.9900
C70 H70A 0.9800
C70 H70B 0.9800
C70 H70C 0.9800
C71 H71A 0.9800
C71 H71B 0.9800
C71 H71C 0.9800
C72 H72A 0.9800
C72 H72B 0.9800
C72 H72C 0.9800
C73 H73A 0.9800
C73 H73B 0.9800
C73 H73C 0.9800
C74 H74A 0.9800
C74 H74B 0.9800
C74 H74C 0.9800
C75 H75A 0.9800
C75 H75B 0.9800
C75 H75C 0.9800
C76 O4 1.399(3)
C76 C77 1.546(3)
C76 H76 1.0000
C77 C81 1.527(3)
C77 C78 1.555(3)
C77 H77 1.0000
C78 C95 1.520(3)
C78 C79 1.523(4)
C78 H78 1.0000
C79 C80 1.527(5)
C79 H79A 0.9900
C79 H79B 0.9900
C80 C81 1.523(4)
C80 H80A 0.9900
C80 H80B 0.9900
C81 C82 1.332(4)
C82 C83 1.520(4)
C82 C96 1.523(4)
C83 C84 1.537(4)
C83 H83A 0.9900
C83 H83B 0.9900
C84 C85 1.540(3)
C84 H84A 0.9900
C84 H84B 0.9900
C85 C90 1.560(3)
C85 H85 1.0000
C87 C88 1.519(4)
C87 H87A 0.9900
C87 H87B 0.9900
C88 C89 1.522(3)
C88 H88A 0.9900
C88 H88B 0.9900
C89 C98 1.536(3)
C89 C90 1.544(3)
C89 C94 1.545(3)
C90 C91 1.529(3)
C90 H90 1.0000
C91 C92 1.538(4)
C91 H91A 0.9900
C91 H91B 0.9900
C92 C93 1.528(4)
C92 C100 1.535(4)
C92 C99 1.535(5)
C93 C94 1.517(4)
C93 H93A 0.9900
C93 H93B 0.9900
C94 H94A 0.9900
C94 H94B 0.9900
C95 H95A 0.9800
C95 H95B 0.9800
C95 H95C 0.9800
C96 H96A 0.9800
C96 H96B 0.9800
C96 H96C 0.9800
C97 H97A 0.9800
C97 H97B 0.9800
C97 H97C 0.9800
C98 H98A 0.9800
C98 H98B 0.9800
C98 H98C 0.9800
C99 H99A 0.9800
C99 H99B 0.9800
C99 H99C 0.9800
C100 H10A 0.9800
C100 H10B 0.9800
C100 H10C 0.9800
O2 H2A 0.8400
O3 H3A 0.8400
O4 H4 0.8400

loop_
_geom_hbond_atom_site_label_D
_geom_hbond_atom_site_label_H
_geom_hbond_atom_site_label_A
_geom_hbond_distance_DH
_geom_hbond_distance_HA
_geom_hbond_distance_DA
_geom_hbond_angle_DHA
O4 H4 O1 0.84 2.11 2.856(2) 147.5
O3 H3A O4 0.84 1.92 2.759(2) 172.2
O2 H2A O3 0.84 2.12 2.856(2) 146.2
O1 H1A O2 0.84 1.93 2.771(2) 175.9

loop_
_geom_torsion_atom_site_label_1
_geom_torsion_atom_site_label_2
_geom_torsion_atom_site_label_3
_geom_torsion_atom_site_label_4
_geom_torsion
O1 C1 C2 C6 156.65(19)
C11 C1 C2 C6 -78.4(2)
O1 C1 C2 C3 35.9(2)
C11 C1 C2 C3 160.78(18)
C6 C2 C3 C20 -71.1(2)
C1 C2 C3 C20 61.1(2)
C6 C2 C3 C4 48.2(2)
C1 C2 C3 C4 -179.67(18)
C20 C3 C4 C5 77.4(2)
C2 C3 C4 C5 -41.7(2)
C3 C4 C5 C6 18.7(3)
C1 C2 C6 C7 4.4(4)
C3 C2 C6 C7 132.1(3)
C1 C2 C6 C5 -165.1(2)
C3 C2 C6 C5 -37.3(2)
C4 C5 C6 C7 -158.4(2)
C4 C5 C6 C2 12.1(3)
C2 C6 C7 C8 4.8(4)
C5 C6 C7 C8 172.7(2)
C2 C6 C7 C21 -174.3(3)
C5 C6 C7 C21 -6.4(4)
C6 C7 C8 C9 69.2(3)
C21 C7 C8 C9 -111.6(3)
C7 C8 C9 C10 -52.2(3)
C8 C9 C10 C15 -179.6(2)
C8 C9 C10 C11 -54.8(3)
C9 C10 C11 C22 -56.5(3)
C15 C10 C11 C22 67.8(2)
C9 C10 C11 C12 -177.18(19)
C15 C10 C11 C12 -52.9(2)
C9 C10 C11 C1 65.2(3)
C15 C10 C11 C1 -170.52(17)
O1 C1 C11 C22 -70.9(2)
C2 C1 C11 C22 163.02(19)
O1 C1 C11 C12 45.7(2)
C2 C1 C11 C12 -80.3(2)
O1 C1 C11 C10 165.33(18)
C2 C1 C11 C10 39.3(3)
C22 C11 C12 C13 -68.3(2)
C10 C11 C12 C13 52.9(2)
C1 C11 C12 C13 177.20(18)
C11 C12 C13 C14 -55.5(3)
C12 C13 C14 C23 -69.3(3)
C12 C13 C14 C19 172.2(2)
C12 C13 C14 C15 54.3(3)
C23 C14 C15 C16 -66.8(3)
C13 C14 C15 C16 171.81(19)
C19 C14 C15 C16 54.7(2)
C23 C14 C15 C10 64.1(2)
C13 C14 C15 C10 -57.3(2)
C19 C14 C15 C10 -174.42(18)
C9 C10 C15 C16 -45.1(3)
C11 C10 C15 C16 -172.78(18)
C9 C10 C15 C14 -173.79(19)
C11 C10 C15 C14 58.6(2)
C14 C15 C16 C17 -56.3(3)
C10 C15 C16 C17 173.52(19)
C15 C16 C17 C18 54.0(3)
C15 C16 C17 C25 174.5(2)
C15 C16 C17 C24 -68.1(3)
C25 C17 C18 C19 -172.2(2)
C16 C17 C18 C19 -52.6(3)
C24 C17 C18 C19 69.2(3)
C17 C18 C19 C14 55.5(3)
C23 C14 C19 C18 68.9(3)
C13 C14 C19 C18 -172.1(2)
C15 C14 C19 C18 -55.3(3)
O2 C26 C27 C31 148.94(19)
C36 C26 C27 C31 -81.3(2)
O2 C26 C27 C28 27.7(3)
C36 C26 C27 C28 157.40(18)
C31 C27 C28 C45 -71.3(2)
C26 C27 C28 C45 60.2(3)
C31 C27 C28 C29 47.2(2)
C26 C27 C28 C29 178.70(18)
C45 C28 C29 C30 76.6(2)
C27 C28 C29 C30 -42.3(2)
C28 C29 C30 C31 21.0(2)
C26 C27 C31 C32 9.4(4)
C28 C27 C31 C32 137.2(2)
C26 C27 C31 C30 -162.82(19)
C28 C27 C31 C30 -35.0(2)
C29 C30 C31 C32 -163.9(2)
C29 C30 C31 C27 9.1(2)
C27 C31 C32 C46 -176.0(2)
C30 C31 C32 C46 -5.1(4)
C27 C31 C32 C33 5.5(4)
C30 C31 C32 C33 176.4(2)
C31 C32 C33 C34 66.7(3)
C46 C32 C33 C34 -111.9(2)
C32 C33 C34 C35 -53.4(3)
C33 C34 C35 C40 178.33(19)
C33 C34 C35 C36 -55.1(3)
C34 C35 C36 C47 -52.1(3)
C40 C35 C36 C47 72.7(2)
C34 C35 C36 C37 -172.88(18)
C40 C35 C36 C37 -48.1(2)
C34 C35 C36 C26 70.7(2)
C40 C35 C36 C26 -164.51(17)
O2 C26 C36 C47 -69.8(2)
C27 C26 C36 C47 159.70(19)
O2 C26 C36 C37 46.0(2)
C27 C26 C36 C37 -84.5(2)
O2 C26 C36 C35 165.65(17)
C27 C26 C36 C35 35.1(2)
C47 C36 C37 C38 -73.3(3)
C35 C36 C37 C38 48.6(3)
C26 C36 C37 C38 171.81(19)
C36 C37 C38 C39 -55.4(3)
C37 C38 C39 C48 -66.0(3)
C37 C38 C39 C44 174.1(2)
C37 C38 C39 C40 56.9(3)
C38 C39 C40 C41 173.71(18)
C48 C39 C40 C41 -65.0(2)
C44 C39 C40 C41 56.2(2)
C38 C39 C40 C35 -57.8(2)
C48 C39 C40 C35 63.5(2)
C44 C39 C40 C35 -175.28(18)
C34 C35 C40 C41 -50.3(2)
C36 C35 C40 C41 -177.73(17)
C34 C35 C40 C39 -177.08(18)
C36 C35 C40 C39 55.4(2)
C39 C40 C41 C42 -55.0(2)
C35 C40 C41 C42 176.83(18)
C40 C41 C42 C50 169.8(2)
C40 C41 C42 C49 -71.9(3)
C40 C41 C42 C43 50.1(3)
C50 C42 C43 C44 -168.2(2)
C49 C42 C43 C44 73.0(3)
C41 C42 C43 C44 -48.9(3)
C42 C43 C44 C39 55.3(3)
C38 C39 C44 C43 -174.5(2)
C48 C39 C44 C43 65.2(3)
C40 C39 C44 C43 -57.9(3)
O3 C51 C52 C56 154.53(19)
C61 C51 C52 C56 -80.2(2)
O3 C51 C52 C53 34.2(2)
C61 C51 C52 C53 159.49(18)
C56 C52 C53 C70 -71.0(2)
C51 C52 C53 C70 60.3(3)
C56 C52 C53 C54 47.9(2)
C51 C52 C53 C54 179.19(18)
C70 C53 C54 C55 77.8(2)
C52 C53 C54 C55 -41.6(2)
C53 C54 C55 C56 18.9(2)
C54 C55 C56 C57 -160.7(2)
C54 C55 C56 C52 11.5(2)
C51 C52 C56 C57 7.4(4)
C53 C52 C56 C57 134.6(3)
C51 C52 C56 C55 -164.0(2)
C53 C52 C56 C55 -36.8(2)
C55 C56 C57 C58 174.2(2)
C52 C56 C57 C58 4.1(4)
C55 C56 C57 C71 -6.0(4)
C52 C56 C57 C71 -176.2(2)
C56 C57 C58 C59 69.1(3)
C71 C57 C58 C59 -110.6(2)
C57 C58 C59 C60 -54.1(3)
C58 C59 C60 C65 -179.2(2)
C58 C59 C60 C61 -53.7(3)
C59 C60 C61 C72 -54.7(3)
C65 C60 C61 C72 69.5(2)
C59 C60 C61 C62 -175.29(19)
C65 C60 C61 C62 -51.1(2)
C59 C60 C61 C51 67.0(2)
C65 C60 C61 C51 -168.75(17)
O3 C51 C61 C72 -73.4(2)
C52 C51 C61 C72 161.89(19)
O3 C51 C61 C62 42.9(2)
C52 C51 C61 C62 -81.8(2)
O3 C51 C61 C60 162.45(17)
C52 C51 C61 C60 37.7(2)
C72 C61 C62 C63 -70.0(3)
C60 C61 C62 C63 51.5(3)
C51 C61 C62 C63 175.63(19)
C61 C62 C63 C64 -55.8(3)
C62 C63 C64 C69 173.2(2)
C62 C63 C64 C73 -67.9(3)
C62 C63 C64 C65 55.1(3)
C63 C64 C65 C66 172.63(19)
C69 C64 C65 C66 54.9(3)
C73 C64 C65 C66 -66.2(3)
C63 C64 C65 C60 -57.1(2)
C69 C64 C65 C60 -174.90(19)
C73 C64 C65 C60 64.1(3)
C59 C60 C65 C66 -46.4(2)
C61 C60 C65 C66 -174.20(18)
C59 C60 C65 C64 -175.10(18)
C61 C60 C65 C64 57.1(2)
C64 C65 C66 C67 -54.9(3)
C60 C65 C66 C67 175.4(2)
C65 C66 C67 C75 172.7(2)
C65 C66 C67 C68 52.2(3)
C65 C66 C67 C74 -69.4(3)
C75 C67 C68 C69 -170.6(3)
C74 C67 C68 C69 69.9(3)
C66 C67 C68 C69 -51.3(3)
C67 C68 C69 C64 55.4(3)
C63 C64 C69 C68 -173.0(2)
C73 C64 C69 C68 67.6(3)
C65 C64 C69 C68 -55.8(3)
C97 C86 C76 O4 -71.0(2)
C87 C86 C76 O4 45.4(2)
C85 C86 C76 O4 165.09(18)
C97 C86 C76 C77 158.8(2)
C87 C86 C76 C77 -84.8(2)
C85 C86 C76 C77 34.9(3)
O4 C76 C77 C81 146.2(2)
C86 C76 C77 C81 -84.2(2)
O4 C76 C77 C78 25.3(3)
C86 C76 C77 C78 154.83(18)
C81 C77 C78 C95 -72.0(2)
C76 C77 C78 C95 58.3(3)
C81 C77 C78 C79 46.5(2)
C76 C77 C78 C79 176.8(2)
C95 C78 C79 C80 76.6(3)
C77 C78 C79 C80 -43.0(2)
C78 C79 C80 C81 23.1(3)
C79 C80 C81 C82 -167.2(2)
C79 C80 C81 C77 6.7(3)
C76 C77 C81 C82 12.7(4)
C78 C77 C81 C82 140.2(3)
C76 C77 C81 C80 -160.5(2)
C78 C77 C81 C80 -33.0(2)
C80 C81 C82 C83 177.9(3)
C77 C81 C82 C83 5.7(5)
C80 C81 C82 C96 -3.7(4)
C77 C81 C82 C96 -176.0(3)
C81 C82 C83 C84 64.6(3)
C96 C82 C83 C84 -113.9(3)
C82 C83 C84 C85 -53.2(3)
C83 C84 C85 C90 178.9(2)
C83 C84 C85 C86 -54.5(3)
C97 C86 C85 C84 -50.7(3)
C87 C86 C85 C84 -171.9(2)
C76 C86 C85 C84 71.4(3)
C97 C86 C85 C90 74.2(3)
C87 C86 C85 C90 -47.0(3)
C76 C86 C85 C90 -163.60(18)
C97 C86 C87 C88 -73.6(3)
C85 C86 C87 C88 48.4(3)
C76 C86 C87 C88 171.3(2)
C86 C87 C88 C89 -56.0(3)
C87 C88 C89 C98 -65.4(3)
C87 C88 C89 C90 57.8(3)
C87 C88 C89 C94 175.5(2)
C88 C89 C90 C91 173.2(2)
C98 C89 C90 C91 -65.5(3)
C94 C89 C90 C91 55.4(3)
C88 C89 C90 C85 -58.3(2)
C98 C89 C90 C85 63.0(3)
C94 C89 C90 C85 -176.10(19)
C84 C85 C90 C91 -51.1(2)
C86 C85 C90 C91 -178.55(19)
C84 C85 C90 C89 -177.76(19)
C86 C85 C90 C89 54.8(2)
C89 C90 C91 C92 -54.7(3)
C85 C90 C91 C92 177.1(2)
C90 C91 C92 C93 50.8(3)
C90 C91 C92 C100 170.4(2)
C90 C91 C92 C99 -70.4(3)
C100 C92 C93 C94 -169.0(3)
C99 C92 C93 C94 71.9(3)
C91 C92 C93 C94 -49.5(3)
C92 C93 C94 C89 55.3(3)
C88 C89 C94 C93 -174.3(2)
C98 C89 C94 C93 65.9(3)
C90 C89 C94 C93 -57.5(3)

loop_
_platon_squeeze_void_nr
_platon_squeeze_void_average_x
_platon_squeeze_void_average_y
_platon_squeeze_void_average_z
_platon_squeeze_void_volume
_platon_squeeze_void_count_electrons
_platon_squeeze_void_content
1 0.237 -0.026 0.249 106 4 ' '
2 0.763 -0.026 0.751 106 4 ' '
3 0.066 0.144 0.710 13 1 ' '
4 0.934 0.144 0.290 13 1 ' '
5 0.435 0.189 0.774 22 1 ' '
6 0.565 0.189 0.226 22 1 ' '
7 0.033 0.276 0.237 43 2 ' '
8 0.967 0.276 0.763 43 2 ' '
9 0.476 0.302 0.251 27 1 ' '
10 0.524 0.302 0.749 27 1 ' '
11 0.263 0.474 0.751 106 4 ' '
12 0.737 0.474 0.249 106 4 ' '
13 0.434 0.644 0.290 13 1 ' '
14 0.566 0.644 0.710 13 1 ' '
15 0.065 0.689 0.226 22 1 ' '
16 0.935 0.689 0.774 22 1 ' '
17 0.467 0.776 0.763 43 2 ' '
18 0.533 0.776 0.237 43 2 ' '
19 0.024 0.802 0.749 27 1 ' '
20 0.976 0.802 0.251 27 1 ' '
